data_1533271
loop_
_publ_author_name
'Yuan Zhaoxin'
'Chang Chengkang'
'Mao Dali'

_publ_section_title
;
 Rietveld analysis for Eu(2+) doped 4(Sr O) * 7(Al2 O3) and its
 luminescent properties
;
_journal_name_full 'Journal of Alloys Compd.'
_journal_page_first 274
_journal_page_last 278
_journal_volume 368
_journal_year 2004
_chemical_formula_sum 'Al14 Eu0.096 O25 Sr3.904'
_chemical_name_systematic '(Sr0.976 Eu0.024 O)4 (Al2 O3)7'
_space_group_IT_number 51
_symmetry_space_group_name_Hall '-P 2a 2a'
_symmetry_space_group_name_H-M 'P m m a'
_cell_angle_alpha 90
_cell_angle_beta 90
_cell_angle_gamma 90
_cell_formula_units_Z 2
_cell_length_a 24.7578
_cell_length_b 8.4779
_cell_length_c 4.8827
_cell_volume 1024.850
_citation_journal_id_ASTM JALCEU
_cod_data_source_file YuanZhaoxin_JALCEU_2004_1435.cif
_cod_data_source_block Al14Eu0.096O25Sr3.904
_cod_original_cell_volume 1024.85
_cod_database_code 1533271

loop_
_symmetry_equiv_pos_as_xyz
x,y,z
-x+1/2,-y,z
x+1/2,-y,-z
-x,y,-z
-x,-y,-z
x-1/2,y,-z
-x-1/2,y,z
x,-y,z

loop_
_atom_site_label
_atom_site_type_symbol
_atom_site_fract_x
_atom_site_fract_y
_atom_site_fract_z
_atom_site_occupancy
_atom_site_U_iso_or_equiv
O2 O-2 0.1359 0.3195 0.5111 1 0.0
O8 O-2 0.0423 0.3421 0.8428 1 0.0
O5 O-2 0.0363 0 0.8293 1 0.0
O9 O-2 0.25 0.5 0.0968 1 0.0
Al4 Al+3 0 0.1647 0 1 0.0
O1 O-2 0.042 0.1717 0.3176 1 0.0
Al1 Al+3 0.185 0.193 0.6292 1 0.0
O4 O-2 0.25 0.2358 0.4524 1 0.0
Al5 Al+3 0 0 0.5 1 0.0
O6 O-2 0.0514 0.5 0.3429 1 0.0
Sr1 Sr+2 0.1384 0.5 0.0322 0.9812 0.0
Al6 Al+3 0 0.5 0 1 0.0
O7 O-2 0.1655 0 0.5827 1 0.0
O3 O-2 0.1913 0.2271 -0.0295 1 0.0
Sr2 Sr+2 0.1206 0 0.1183 0.9714 0.0
Al3 Al+3 0.25 0.2952 0.1345 1 0.0
Al2 Al+3 0.0649 0.322 0.5088 1 0.0
Eu2 Eu+2 0.1206 0 0.1183 0.0286 0.0
Eu1 Eu+2 0.1384 0.5 0.0322 0.0188 0.0
